data_7125572
loop_
_publ_author_name
'Gallant, Amanda J.'
'Smith, Kevin M.'
'Patrick, Brian O.'

_publ_section_title
;
 Cyclopentadienyl benzamidinato chromium complexes as models for alkyl
 halide activation by chromium reagents.
;
_journal_issue 23
_journal_name_full 'Chemical communications (Cambridge, England)'
_journal_page_first 2914
_journal_page_last 2915
_journal_paper_doi 10.1039/b207710h
_journal_year 2002
_chemical_formula_moiety 'C18 H28 Cr N2 Si2 '
_chemical_formula_sum 'C18 H28 Cr N2 Si2'
_chemical_formula_weight 380.60
_space_group_IT_number 61
_space_group_name_Hall '-P 2ac 2ab'
_space_group_name_H-M_alt 'P b c a'
_symmetry_cell_setting orthorhombic
_symmetry_Int_Tables_number 61
_symmetry_space_group_name_H-M 'P b c a'
_audit_creation_date 2000-09-12
_audit_creation_method 'by teXsan v1.8'
_audit_update_record
;
?
;
_cell_angle_alpha 90
_cell_angle_beta 90
_cell_angle_gamma 90
_cell_formula_units_Z 8
_cell_length_a 9.5040(5)
_cell_length_b 20.006(2)
_cell_length_c 22.638(2)
_cell_measurement_reflns_used 0
_cell_measurement_temperature 298.2
_cell_measurement_theta_max 0.0
_cell_measurement_theta_min 0.0
_cell_volume 4304.3(6)
_computing_cell_refinement 'd*TREK (MSC, 1996-1998)'
_computing_data_collection 'd*TREK (MSC, 1996-1998)'
_computing_data_reduction 'd*TREK (MSC, 1996-1998)'
_computing_publication_material 'teXsan (MSC, 1992-1997)'
_computing_structure_refinement 'teXsan (MSC, 1992-1997)'
_computing_structure_solution
;
SIR97 (Altomare, et. al. 1998)
;
_diffrn_ambient_temperature 298.2
_diffrn_detector_area_resol_mean 11.76
_diffrn_measurement_device_type 'Rigaku/ADSC CCD'
_diffrn_measurement_method 'area detector'
_diffrn_orient_matrix_UB_11 0.00000
_diffrn_orient_matrix_UB_12 0.00000
_diffrn_orient_matrix_UB_13 0.00000
_diffrn_orient_matrix_UB_21 0.00000
_diffrn_orient_matrix_UB_22 0.00000
_diffrn_orient_matrix_UB_23 0.00000
_diffrn_orient_matrix_UB_31 0.00000
_diffrn_orient_matrix_UB_32 0.00000
_diffrn_orient_matrix_UB_33 0.00000
_diffrn_radiation_detector CCD
_diffrn_radiation_monochromator graphite
_diffrn_radiation_source 'X-ray tube'
_diffrn_radiation_type 'Mo K\a'
_diffrn_radiation_wavelength 0.7107
_diffrn_reflns_av_R_equivalents 0.08728
_diffrn_reflns_av_sigmaI/netI 0.180
_diffrn_reflns_limit_h_max 11
_diffrn_reflns_limit_h_min -11
_diffrn_reflns_limit_k_max 23
_diffrn_reflns_limit_k_min -23
_diffrn_reflns_limit_l_max 25
_diffrn_reflns_limit_l_min -26
_diffrn_reflns_number 30407
_diffrn_reflns_reduction_process 'Lp corrections applied'
_diffrn_reflns_theta_max 25.03
_diffrn_reflns_theta_min 1.36
_diffrn_standards_decay_% 0.00
_diffrn_standards_interval_count 0
_diffrn_standards_number 0
_exptl_absorpt_coefficient_mu 0.644
_exptl_absorpt_correction_T_max 1.000
_exptl_absorpt_correction_T_min 1.000
_exptl_absorpt_correction_type none
_exptl_crystal_colour red
_exptl_crystal_density_diffrn 1.175
_exptl_crystal_density_meas ?
_exptl_crystal_description irregular
_exptl_crystal_F_000 1616.00
_exptl_crystal_size_max 0.40
_exptl_crystal_size_mid 0.25
_exptl_crystal_size_min 0.10
_refine_diff_density_max 0.61
_refine_diff_density_min -0.51
_refine_ls_extinction_method none
_refine_ls_goodness_of_fit_all 0.865
_refine_ls_goodness_of_fit_ref 0.865
_refine_ls_matrix_type full
_refine_ls_number_constraints 0
_refine_ls_number_parameters 195
_refine_ls_number_reflns 3794
_refine_ls_number_restraints 0
_refine_ls_R_factor_all 0.0707
_refine_ls_R_factor_gt 0.036
_refine_ls_shift/su_max 0.0060
_refine_ls_shift/su_mean 0.1120
_refine_ls_structure_factor_coef Fsqd
_refine_ls_weighting_details 'w == 1/[\s^2^(Fo^2^)]'
_refine_ls_weighting_scheme sigma
_refine_ls_wR_factor_all 0.0989
_refine_ls_wR_factor_ref 0.044
_reflns_number_gt 3794
_reflns_number_total 4284
_reflns_threshold_expression I>0.00\s(I)
_cod_data_source_file b207710h.txt
_cod_data_source_block ks001
_cod_depositor_comments
;
The following automatic conversions were performed:

data item '_exptl_crystal_density_meas' value 'not measured' was
changed to '?' -- the value is perceived as not measured.

Automatic conversion script
Id: cif_fix_values 6909 2019-04-08 15:41:33Z antanas 
;
_cod_original_cell_volume 4304.3(5)
_cod_original_sg_symbol_H-M 'P b c a    '
_cod_original_formula_sum 'C18 H28 Cr N2 Si2 '
_cod_database_code 7125572

loop_
_symmetry_equiv_pos_as_xyz
'   +x,   +y,   +z'
'1/2+x,1/2-y,   -z'
'   -x,1/2+y,1/2-z'
'1/2-x,   -y,1/2+z'
'   -x,   -y,   -z'
'1/2-x,1/2+y,   +z'
'   +x,1/2-y,1/2+z'
'1/2+x,   +y,1/2-z'

loop_
_atom_site_label
_atom_site_fract_x
_atom_site_fract_y
_atom_site_fract_z
_atom_site_U_iso_or_equiv
_atom_site_occupancy
_atom_site_refinement_flags
_atom_site_adp_type
_atom_site_calc_flag
Cr(1) 0.36219(5) 0.00136(2) 0.09307(2) 0.0402(1) 1.000 . Uani d
Si(1) 0.6480(1) 0.02330(5) 0.18904(4) 0.0468(3) 1.000 . Uani d
Si(2) 0.2486(1) 0.16509(5) 0.05735(4) 0.0492(3) 1.000 . Uani d
N(1) 0.5136(2) 0.0472(1) 0.1423(1) 0.0388(7) 1.000 . Uani d
N(2) 0.3497(3) 0.1038(1) 0.0914(1) 0.0394(7) 1.000 . Uani d
C(1) 0.4607(3) 0.1065(1) 0.1272(1) 0.0343(8) 1.000 . Uani d
C(2) 0.5214(3) 0.1712(1) 0.1485(1) 0.0387(9) 1.000 . Uani d
C(3) 0.6513(4) 0.1927(2) 0.1292(2) 0.056(1) 1.000 . Uani d
C(4) 0.7067(4) 0.2520(2) 0.1497(2) 0.081(2) 1.000 . Uani d
C(5) 0.6345(5) 0.2891(2) 0.1897(2) 0.091(2) 1.000 . Uani d
C(6) 0.5057(5) 0.2680(2) 0.2095(2) 0.085(2) 1.000 . Uani d
C(7) 0.4494(4) 0.2093(2) 0.1890(2) 0.059(1) 1.000 . Uani d
C(8) 0.5983(5) -0.0602(2) 0.2180(2) 0.083(2) 1.000 . Uani d
C(9) 0.8148(4) 0.0144(3) 0.1470(2) 0.099(2) 1.000 . Uani d
C(10) 0.6735(5) 0.0789(2) 0.2530(2) 0.090(2) 1.000 . Uani d
C(11) 0.3520(4) 0.2388(2) 0.0331(2) 0.068(1) 1.000 . Uani d
C(12) 0.1023(4) 0.1920(3) 0.1063(2) 0.099(2) 1.000 . Uani d
C(13) 0.1740(5) 0.1242(2) -0.0095(2) 0.097(2) 1.000 . Uani d
C(14) 0.3694(6) -0.0871(3) 0.0254(2) 0.039 0.500 G Uiso d
C(15) 0.2324(7) -0.0615(3) 0.0251(2) 0.048 0.500 G Uiso d
C(16) 0.1744(4) -0.0714(3) 0.0812(3) 0.052 0.500 G Uiso d
C(17) 0.2757(8) -0.1032(3) 0.1163(2) 0.051 0.500 G Uiso d
C(18) 0.3962(5) -0.1128(3) 0.0818(3) 0.047 0.500 G Uiso d
C(19) 0.3149(9) -0.0701(3) 0.0161(2) 0.059 0.500 G Uiso d
C(20) 0.1863(6) -0.0564(3) 0.0438(3) 0.056 0.500 G Uiso d
C(21) 0.1918(6) -0.0825(3) 0.1011(3) 0.052 0.500 G Uiso d
C(22) 0.3237(8) -0.1123(3) 0.1089(3) 0.060 0.500 G Uiso d
C(23) 0.3998(4) -0.1046(3) 0.0564(4) 0.062 0.500 G Uiso d
H(1) 0.7045 0.1657 0.1008 0.067 1.000 . Uiso c
H(2) 0.7985 0.2674 0.1353 0.096 1.000 . Uiso c
H(3) 0.6745 0.3311 0.2044 0.109 1.000 . Uiso c
H(4) 0.4537 0.2948 0.2384 0.102 1.000 . Uiso c
H(5) 0.3572 0.1944 0.2033 0.071 1.000 . Uiso c
H(6) 0.5087 -0.0569 0.2391 0.099 1.000 . Uiso c
H(7) 0.5885 -0.0916 0.1850 0.099 1.000 . Uiso c
H(8) 0.6716 -0.0762 0.2449 0.099 1.000 . Uiso c
H(9) 0.8903 0.0007 0.1738 0.119 1.000 . Uiso c
H(10) 0.8028 -0.0195 0.1161 0.119 1.000 . Uiso c
H(11) 0.8391 0.0573 0.1287 0.119 1.000 . Uiso c
H(12) 0.7488 0.0611 0.2781 0.108 1.000 . Uiso c
H(13) 0.6992 0.1236 0.2392 0.108 1.000 . Uiso c
H(14) 0.5859 0.0813 0.2758 0.108 1.000 . Uiso c
H(15) 0.3916 0.2613 0.0678 0.082 1.000 . Uiso c
H(16) 0.4282 0.2242 0.0071 0.082 1.000 . Uiso c
H(17) 0.2903 0.2698 0.0118 0.082 1.000 . Uiso c
H(18) 0.1410 0.2104 0.1429 0.118 1.000 . Uiso c
H(19) 0.0464 0.2263 0.0862 0.118 1.000 . Uiso c
H(20) 0.0425 0.1535 0.1154 0.118 1.000 . Uiso c
H(21) 0.1149 0.1563 -0.0308 0.116 1.000 . Uiso c
H(22) 0.2507 0.1093 -0.0351 0.116 1.000 . Uiso c
H(23) 0.1170 0.0858 0.0025 0.116 1.000 . Uiso c
H(24) 0.433(1) -0.0870(5) -0.0069(3) 0.103 0.500 G Uiso d
H(25) 0.187(1) -0.0409(4) -0.0076(4) 0.042 0.500 G Uiso d
H(26) 0.0825(5) -0.0588(5) 0.0934(5) 0.083 0.500 G Uiso d
H(27) 0.265(1) -0.1159(5) 0.1565(2) 0.063 0.500 G Uiso d
H(28) 0.4812(7) -0.1333(4) 0.0944(5) 0.032 0.500 G Uiso d
H(29) 0.340(2) -0.0580(5) -0.0230(2) 0.082 0.500 G Uiso d
H(30) 0.109(1) -0.0334(4) 0.0266(6) 0.061 0.500 G Uiso d
H(31) 0.119(1) -0.0803(5) 0.1297(5) 0.060 0.500 G Uiso d
H(32) 0.356(1) -0.1339(5) 0.1437(4) 0.040 0.500 G Uiso d
H(33) 0.4928(6) -0.1201(5) 0.0493(7) 0.146 0.500 G Uiso d

loop_
_atom_site_aniso_label
_atom_site_aniso_U_11
_atom_site_aniso_U_22
_atom_site_aniso_U_33
_atom_site_aniso_U_12
_atom_site_aniso_U_13
_atom_site_aniso_U_23
Cr(1) 0.0395(2) 0.0273(2) 0.0538(3) -0.0042(2) -0.0080(3) -0.0057(2)
Si(1) 0.0442(5) 0.0481(5) 0.0482(5) 0.0078(4) -0.0128(5) -0.0029(4)
Si(2) 0.0395(4) 0.0421(5) 0.0659(6) 0.0071(4) -0.0058(5) 0.0119(5)
N(1) 0.038(1) 0.025(1) 0.054(2) 0.004(1) -0.011(1) -0.003(1)
N(2) 0.036(1) 0.027(1) 0.055(2) 0.001(1) -0.009(1) -0.001(1)
C(1) 0.031(1) 0.027(2) 0.045(2) -0.004(1) 0.003(1) -0.005(1)
C(2) 0.039(2) 0.025(2) 0.052(2) -0.004(1) -0.001(2) -0.002(1)
C(3) 0.046(2) 0.047(2) 0.073(2) -0.012(2) 0.008(2) -0.009(2)
C(4) 0.065(3) 0.061(3) 0.116(4) -0.034(2) 0.002(3) -0.008(3)
C(5) 0.095(4) 0.046(2) 0.131(4) -0.031(3) -0.007(3) -0.031(3)
C(6) 0.094(3) 0.050(2) 0.112(4) -0.015(2) 0.020(3) -0.039(2)
C(7) 0.058(2) 0.039(2) 0.081(3) -0.009(2) 0.016(2) -0.016(2)
C(8) 0.100(3) 0.059(3) 0.089(3) 0.016(2) -0.023(3) 0.017(2)
C(9) 0.053(2) 0.146(5) 0.097(3) 0.031(3) -0.009(2) 0.008(3)
C(10) 0.124(4) 0.079(3) 0.067(3) -0.001(3) -0.045(3) -0.009(2)
C(11) 0.079(3) 0.052(2) 0.074(3) 0.009(2) 0.003(2) 0.018(2)
C(12) 0.060(3) 0.114(4) 0.122(4) 0.041(3) 0.029(3) 0.053(3)
C(13) 0.096(3) 0.085(3) 0.110(4) 0.003(3) -0.064(3) 0.007(3)

loop_
_atom_type_symbol
_atom_type_oxidation_number
_atom_type_number_in_cell
_atom_type_scat_dispersion_real
_atom_type_scat_dispersion_imag
_atom_type_scat_source
C 0 144 0.002 0.002
;International Tables for Crystallography
(1992, Vol. C, Tables 4.2.6.8 and 6.1.1.1)
;
H 0 224 0.000 0.000
;International Tables for Crystallography
(1992, Vol. C, Table 6.1.1.2)
;
N 0 16 0.004 0.003
;International Tables for Crystallography
(1992, Vol. C, Tables 4.2.6.8 and 6.1.1.1)
;
Si 0 16 0.072 0.071
;International Tables for Crystallography
(1992, Vol. C, Tables 4.2.6.8 and 6.1.1.1)
;
Cr 0 8 0.284 0.624
;International Tables for Crystallography
(1992, Vol. C, Tables 4.2.6.8 and 6.1.1.1)
;

loop_
_geom_angle_atom_site_label_1
_geom_angle_atom_site_label_2
_geom_angle_atom_site_label_3
_geom_angle
_geom_angle_publ_flag
N(1) Cr(1) N(2) 66.53(9) yes
N(1) Cr(1) C(15) 166.9(2) yes
N(1) Cr(1) C(16) 152.8(2) yes
N(1) Cr(1) C(17) 122.3(1) yes
N(1) Cr(1) C(18) 113.9(1) yes
N(1) Cr(1) C(19) 146.4(2) yes
N(1) Cr(1) C(20) 175.3(2) yes
N(1) Cr(1) C(21) 140.3(2) yes
N(1) Cr(1) C(22) 117.7(2) yes
N(1) Cr(1) C(23) 120.1(2) yes
N(2) Cr(1) C(15) 119.6(2) yes
N(2) Cr(1) C(16) 125.5(2) yes
N(2) Cr(1) C(17) 152.6(2) yes
N(2) Cr(1) C(18) 171.3(2) yes
N(2) Cr(1) C(19) 126.6(2) yes
N(2) Cr(1) C(20) 116.5(2) yes
N(2) Cr(1) C(21) 132.6(2) yes
N(2) Cr(1) C(22) 165.4(2) yes
N(2) Cr(1) C(23) 157.0(2) yes
C(15) Cr(1) C(16) 35.0(2) yes
C(15) Cr(1) C(17) 58.3(2) yes
C(15) Cr(1) C(18) 58.2(2) yes
C(15) Cr(1) C(19) 20.6(3) yes
C(15) Cr(1) C(20) 15.2(2) yes
C(15) Cr(1) C(21) 45.6(2) yes
C(15) Cr(1) C(22) 59.6(2) yes
C(15) Cr(1) C(23) 49.5(2) yes
C(16) Cr(1) C(17) 35.2(2) yes
C(16) Cr(1) C(18) 58.4(2) yes
C(16) Cr(1) C(19) 51.0(3) yes
C(16) Cr(1) C(20) 22.6(3) yes
C(16) Cr(1) C(21) 13.0(2) yes
C(16) Cr(1) C(22) 44.3(2) yes
C(16) Cr(1) C(23) 60.0(2) yes
C(17) Cr(1) C(18) 35.2(2) yes
C(17) Cr(1) C(19) 62.6(2) yes
C(17) Cr(1) C(20) 53.2(2) yes
C(17) Cr(1) C(21) 23.9(2) yes
C(17) Cr(1) C(22) 12.8(3) yes
C(17) Cr(1) C(23) 45.9(2) yes
C(18) Cr(1) C(19) 48.1(2) yes
C(18) Cr(1) C(20) 63.7(2) yes
C(18) Cr(1) C(21) 53.1(2) yes
C(18) Cr(1) C(22) 22.9(2) yes
C(18) Cr(1) C(23) 14.9(3) yes
C(19) Cr(1) C(20) 35.3(3) yes
C(19) Cr(1) C(21) 58.5(2) yes
C(19) Cr(1) C(22) 58.6(2) yes
C(19) Cr(1) C(23) 35.4(3) yes
C(20) Cr(1) C(21) 35.0(2) yes
C(20) Cr(1) C(22) 58.3(2) yes
C(20) Cr(1) C(23) 58.7(2) yes
C(21) Cr(1) C(22) 34.9(2) yes
C(21) Cr(1) C(23) 58.4(2) yes
C(22) Cr(1) C(23) 35.2(3) yes
N(1) Si(1) C(8) 106.1(2) yes
N(1) Si(1) C(9) 110.1(2) yes
N(1) Si(1) C(10) 114.3(2) yes
C(8) Si(1) C(9) 108.2(2) yes
C(8) Si(1) C(10) 107.4(2) yes
C(9) Si(1) C(10) 110.4(2) yes
N(2) Si(2) C(11) 113.5(2) yes
N(2) Si(2) C(12) 110.7(2) yes
N(2) Si(2) C(13) 105.2(2) yes
C(11) Si(2) C(12) 110.0(2) yes
C(11) Si(2) C(13) 108.1(2) yes
C(12) Si(2) C(13) 109.1(2) yes
Cr(1) N(1) Si(1) 137.1(1) yes
Cr(1) N(1) C(1) 89.6(2) yes
Si(1) N(1) C(1) 133.1(2) yes
Cr(1) N(2) Si(2) 138.1(1) yes
Cr(1) N(2) C(1) 89.0(2) yes
Si(2) N(2) C(1) 132.9(2) yes
N(1) C(1) N(2) 114.9(2) yes
N(1) C(1) C(2) 122.7(3) yes
N(2) C(1) C(2) 122.4(2) yes
C(1) C(2) C(3) 120.9(3) yes
C(1) C(2) C(7) 120.2(3) yes
C(3) C(2) C(7) 118.9(3) yes
C(2) C(3) C(4) 120.3(3) yes
C(2) C(3) H(1) 119.9 no
C(4) C(3) H(1) 119.8 no
C(3) C(4) C(5) 120.1(4) yes
C(3) C(4) H(2) 119.9 no
C(5) C(4) H(2) 119.9 no
C(4) C(5) C(6) 120.0(4) yes
C(4) C(5) H(3) 120.0 no
C(6) C(5) H(3) 120.0 no
C(5) C(6) C(7) 120.2(4) yes
C(5) C(6) H(4) 119.9 no
C(7) C(6) H(4) 119.9 no
C(2) C(7) C(6) 120.4(4) yes
C(2) C(7) H(5) 119.8 no
C(6) C(7) H(5) 119.8 no
Si(1) C(8) H(6) 109.4 no
Si(1) C(8) H(7) 109.4 no
Si(1) C(8) H(8) 109.4 no
H(6) C(8) H(7) 109.5 no
H(6) C(8) H(8) 109.6 no
H(7) C(8) H(8) 109.5 no
Si(1) C(9) H(9) 109.5 no
Si(1) C(9) H(10) 109.4 no
Si(1) C(9) H(11) 109.5 no
H(9) C(9) H(10) 109.5 no
H(9) C(9) H(11) 109.5 no
H(10) C(9) H(11) 109.4 no
Si(1) C(10) H(12) 109.5 no
Si(1) C(10) H(13) 109.5 no
Si(1) C(10) H(14) 109.4 no
H(12) C(10) H(13) 109.5 no
H(12) C(10) H(14) 109.4 no
H(13) C(10) H(14) 109.5 no
Si(2) C(11) H(15) 109.4 no
Si(2) C(11) H(16) 109.4 no
Si(2) C(11) H(17) 109.4 no
H(15) C(11) H(16) 109.6 no
H(15) C(11) H(17) 109.5 no
H(16) C(11) H(17) 109.5 no
Si(2) C(12) H(18) 109.4 no
Si(2) C(12) H(19) 109.4 no
Si(2) C(12) H(20) 109.4 no
H(18) C(12) H(19) 109.5 no
H(18) C(12) H(20) 109.6 no
H(19) C(12) H(20) 109.5 no
Si(2) C(13) H(21) 109.3 no
Si(2) C(13) H(22) 109.4 no
Si(2) C(13) H(23) 109.3 no
H(21) C(13) H(22) 109.7 no
H(21) C(13) H(23) 109.5 no
H(22) C(13) H(23) 109.6 no
C(15) C(14) C(18) 108.0(5) yes
C(15) C(14) H(24) 126.0(8) no
C(15) C(14) C(19) 21.7(7) yes
C(15) C(14) C(23) 118.7(7) yes
C(15) C(14) H(29) 67.9(7) no
C(18) C(14) H(24) 126.0(8) no
C(18) C(14) C(19) 128.9(8) yes
C(18) C(14) C(23) 10.7(5) yes
C(18) C(14) H(29) 173.8(7) no
H(24) C(14) C(19) 105(1) no
H(24) C(14) C(23) 115.3(9) no
H(24) C(14) H(29) 58.3(9) no
C(19) C(14) C(23) 140(1) yes
C(19) C(14) H(29) 46.6(9) no
C(23) C(14) H(29) 172(1) no
Cr(1) C(15) C(14) 72.7(3) yes
Cr(1) C(15) C(16) 71.7(3) yes
Cr(1) C(15) H(25) 121.4(7) no
Cr(1) C(15) C(19) 76.9(6) yes
Cr(1) C(15) C(20) 80.5(8) yes
Cr(1) C(15) C(21) 67.2(3) yes
Cr(1) C(15) H(30) 103.1(6) no
C(14) C(15) C(16) 108.0(5) yes
C(14) C(15) H(25) 126.0(9) no
C(14) C(15) C(19) 17.0(5) yes
C(14) C(15) C(20) 136(1) yes
C(14) C(15) C(21) 96.2(4) yes
C(14) C(15) H(30) 175.5(7) no
C(16) C(15) H(25) 126.0(9) no
C(16) C(15) C(19) 124.4(7) yes
C(16) C(15) C(20) 28.5(7) yes
C(16) C(15) C(21) 11.8(3) yes
C(16) C(15) H(30) 71.4(7) no
H(25) C(15) C(19) 109.4(9) no
H(25) C(15) C(20) 98(1) no
H(25) C(15) C(21) 137.8(9) no
H(25) C(15) H(30) 54.7(9) no
C(19) C(15) C(20) 151(1) yes
C(19) C(15) C(21) 112.6(6) yes
C(19) C(15) H(30) 161.9(9) no
C(20) C(15) C(21) 40.2(8) yes
C(20) C(15) H(30) 43(1) no
C(21) C(15) H(30) 83.2(7) no
Cr(1) C(16) C(15) 73.3(3) yes
Cr(1) C(16) C(17) 72.0(3) yes
Cr(1) C(16) H(26) 120.5(8) no
Cr(1) C(16) C(20) 78.7(5) yes
Cr(1) C(16) C(21) 85.6(9) yes
Cr(1) C(16) C(22) 68.2(3) yes
Cr(1) C(16) H(31) 108.6(6) no
C(15) C(16) C(17) 108.0(5) yes
C(15) C(16) H(26) 126(1) no
C(15) C(16) C(20) 19.0(5) yes
C(15) C(16) C(21) 135(1) yes
C(15) C(16) C(22) 94.2(4) yes
C(15) C(16) H(31) 177.7(7) no
C(17) C(16) H(26) 126(1) no
C(17) C(16) C(20) 126.5(6) yes
C(17) C(16) C(21) 27.3(8) yes
C(17) C(16) C(22) 13.9(3) yes
C(17) C(16) H(31) 74.0(6) no
H(26) C(16) C(20) 107(1) no
H(26) C(16) C(21) 99(1) no
H(26) C(16) C(22) 140(1) no
H(26) C(16) H(31) 52.0(9) no
C(20) C(16) C(21) 154(1) yes
C(20) C(16) C(22) 112.8(6) yes
C(20) C(16) H(31) 159.2(8) no
C(21) C(16) C(22) 41.2(8) yes
C(21) C(16) H(31) 47(1) no
C(22) C(16) H(31) 87.8(6) no
Cr(1) C(17) C(16) 72.8(3) yes
Cr(1) C(17) C(18) 72.9(3) yes
Cr(1) C(17) H(27) 120.1(8) no
Cr(1) C(17) C(21) 79.8(6) yes
Cr(1) C(17) C(22) 86(1) yes
Cr(1) C(17) C(23) 67.0(3) yes
Cr(1) C(17) H(32) 111.6(7) no
C(16) C(17) C(18) 108.0(4) yes
C(16) C(17) H(27) 126(1) no
C(16) C(17) C(21) 14.6(5) yes
C(16) C(17) C(22) 125.5(9) yes
C(16) C(17) C(23) 91.8(4) yes
C(16) C(17) H(32) 175.0(8) no
C(18) C(17) H(27) 126(1) no
C(18) C(17) C(21) 122.6(6) yes
C(18) C(17) C(22) 18.6(8) yes
C(18) C(17) C(23) 16.2(3) yes
C(18) C(17) H(32) 71.8(7) no
H(27) C(17) C(21) 111(1) no
H(27) C(17) C(22) 108(1) no
H(27) C(17) C(23) 142(1) no
H(27) C(17) H(32) 54.5(9) no
C(21) C(17) C(22) 140(1) yes
C(21) C(17) C(23) 106.3(5) yes
C(21) C(17) H(32) 164.7(9) no
C(22) C(17) C(23) 34.3(8) yes
C(22) C(17) H(32) 54(1) no
C(23) C(17) H(32) 87.9(7) no
Cr(1) C(18) C(14) 73.3(3) yes
Cr(1) C(18) C(17) 71.9(3) yes
Cr(1) C(18) H(28) 120.6(7) no
Cr(1) C(18) C(22) 79.1(5) yes
Cr(1) C(18) C(23) 81.0(8) yes
Cr(1) C(18) H(33) 107.3(6) no
C(14) C(18) C(17) 108.0(5) yes
C(14) C(18) H(28) 126.0(9) no
C(14) C(18) C(22) 117.8(7) yes
C(14) C(18) C(23) 15.0(6) yes
C(14) C(18) H(33) 67.7(7) no
C(17) C(18) H(28) 126(1) no
C(17) C(18) C(22) 10.3(5) yes
C(17) C(18) C(23) 123.0(8) yes
C(17) C(18) H(33) 175.5(9) no
H(28) C(18) C(22) 116(1) no
H(28) C(18) C(23) 111(1) no
H(28) C(18) H(33) 58(1) no
C(22) C(18) C(23) 132.7(9) yes
C(22) C(18) H(33) 173.0(9) no
C(23) C(18) H(33) 52.7(9) no
Cr(1) C(19) C(14) 85.7(7) yes
Cr(1) C(19) C(15) 82.6(6) yes
Cr(1) C(19) H(24) 107.5(6) no
Cr(1) C(19) C(20) 73.2(4) yes
Cr(1) C(19) C(23) 72.6(4) yes
Cr(1) C(19) H(29) 120.1(9) no
C(14) C(19) C(15) 141(1) yes
C(14) C(19) H(24) 45.6(8) no
C(14) C(19) C(20) 130.5(8) yes
C(14) C(19) C(23) 22.8(6) yes
C(14) C(19) H(29) 103(1) no
C(15) C(19) H(24) 169.3(8) no
C(15) C(19) C(20) 12.4(5) yes
C(15) C(19) C(23) 119.3(7) yes
C(15) C(19) H(29) 114(1) no
H(24) C(19) C(20) 175.5(7) no
H(24) C(19) C(23) 68.3(6) no
H(24) C(19) H(29) 58(1) no
C(20) C(19) C(23) 108.0(5) yes
C(20) C(19) H(29) 126(1) no
C(23) C(19) H(29) 126(1) no
Cr(1) C(20) C(15) 84.3(8) yes
Cr(1) C(20) C(16) 78.8(5) yes
Cr(1) C(20) H(25) 109.6(6) no
Cr(1) C(20) C(19) 71.5(4) yes
Cr(1) C(20) C(21) 73.3(4) yes
Cr(1) C(20) H(30) 120.9(7) no
C(15) C(20) C(16) 132(1) yes
C(15) C(20) H(25) 51.5(9) no
C(15) C(20) C(19) 16.8(7) yes
C(15) C(20) C(21) 123(1) yes
C(15) C(20) H(30) 110(1) no
C(16) C(20) H(25) 171.6(9) no
C(16) C(20) C(19) 117.5(7) yes
C(16) C(20) C(21) 9.6(4) yes
C(16) C(20) H(30) 116(1) no
H(25) C(20) C(19) 67.4(7) no
H(25) C(20) C(21) 172.6(7) no
H(25) C(20) H(30) 59(1) no
C(19) C(20) C(21) 108.0(5) yes
C(19) C(20) H(30) 126(1) no
C(21) C(20) H(30) 126(1) no
Cr(1) C(21) C(15) 67.2(3) yes
Cr(1) C(21) C(16) 81.4(9) yes
Cr(1) C(21) C(17) 76.3(5) yes
Cr(1) C(21) H(26) 108.5(6) no
Cr(1) C(21) C(20) 71.7(4) yes
Cr(1) C(21) C(22) 72.2(4) yes
Cr(1) C(21) H(31) 121.8(8) no
C(15) C(21) C(16) 32.9(8) yes
C(15) C(21) C(17) 105.2(6) yes
C(15) C(21) H(26) 87.3(7) no
C(15) C(21) C(20) 16.5(3) yes
C(15) C(21) C(22) 91.6(5) yes
C(15) C(21) H(31) 142.3(9) no
C(16) C(21) C(17) 138(1) yes
C(16) C(21) H(26) 54(1) no
C(16) C(21) C(20) 16.6(7) yes
C(16) C(21) C(22) 124(1) yes
C(16) C(21) H(31) 109(1) no
C(17) C(21) H(26) 167.4(9) no
C(17) C(21) C(20) 121.5(7) yes
C(17) C(21) C(22) 13.8(4) yes
C(17) C(21) H(31) 112.4(9) no
H(26) C(21) C(20) 71.0(7) no
H(26) C(21) C(22) 178.3(9) no
H(26) C(21) H(31) 55.0(9) no
C(20) C(21) C(22) 108.0(5) yes
C(20) C(21) H(31) 126.0(9) no
C(22) C(21) H(31) 126.0(9) no
Cr(1) C(22) C(16) 67.5(3) yes
Cr(1) C(22) C(17) 81(1) yes
Cr(1) C(22) C(18) 78.0(5) yes
Cr(1) C(22) H(27) 105.5(6) no
Cr(1) C(22) C(21) 72.9(4) yes
Cr(1) C(22) C(23) 71.4(4) yes
Cr(1) C(22) H(32) 121.4(8) no
C(16) C(22) C(17) 40.5(8) yes
C(16) C(22) C(18) 111.9(7) yes
C(16) C(22) H(27) 88.3(7) no
C(16) C(22) C(21) 14.4(3) yes
C(16) C(22) C(23) 93.6(5) yes
C(16) C(22) H(32) 140(1) no
C(17) C(22) C(18) 151(1) yes
C(17) C(22) H(27) 47.9(9) no
C(17) C(22) C(21) 26.3(7) yes
C(17) C(22) C(23) 134(1) yes
C(17) C(22) H(32) 100(1) no
C(18) C(22) H(27) 159(1) no
C(18) C(22) C(21) 126.2(7) yes
C(18) C(22) C(23) 18.3(5) yes
C(18) C(22) H(32) 108(1) no
H(27) C(22) C(21) 73.9(7) no
H(27) C(22) C(23) 175.3(8) no
H(27) C(22) H(32) 52.3(9) no
C(21) C(22) C(23) 108.0(5) yes
C(21) C(22) H(32) 126(1) no
C(23) C(22) H(32) 126(1) no
Cr(1) C(23) C(14) 82.1(6) yes
Cr(1) C(23) C(17) 67.1(3) yes
Cr(1) C(23) C(18) 84.2(9) yes
Cr(1) C(23) H(28) 105.2(6) no
Cr(1) C(23) C(19) 72.0(4) yes
Cr(1) C(23) C(22) 73.4(4) yes
Cr(1) C(23) H(33) 120.4(8) no
C(14) C(23) C(17) 113.5(6) yes
C(14) C(23) C(18) 154(1) yes
C(14) C(23) H(28) 162.3(9) no
C(14) C(23) C(19) 17.7(5) yes
C(14) C(23) C(22) 125.5(7) yes
C(14) C(23) H(33) 108(1) no
C(17) C(23) C(18) 40.8(6) yes
C(17) C(23) H(28) 84.1(7) no
C(17) C(23) C(19) 96.0(4) yes
C(17) C(23) C(22) 12.1(4) yes
C(17) C(23) H(33) 138(1) no
C(18) C(23) H(28) 43.3(7) no
C(18) C(23) C(19) 136.7(9) yes
C(18) C(23) C(22) 29.0(6) yes
C(18) C(23) H(33) 97(1) no
H(28) C(23) C(19) 176.8(7) no
H(28) C(23) C(22) 72.2(7) no
H(28) C(23) H(33) 54(1) no
C(19) C(23) C(22) 108.0(5) yes
C(19) C(23) H(33) 126(1) no
C(22) C(23) H(33) 126(1) no

loop_
_geom_bond_atom_site_label_1
_geom_bond_atom_site_label_2
_geom_bond_distance
_geom_bond_publ_flag
Cr(1) N(1) 2.039(2) yes
Cr(1) N(2) 2.054(2) yes
Cr(1) C(15) 2.339(6) yes
Cr(1) C(16) 2.319(5) yes
Cr(1) C(17) 2.308(7) yes
Cr(1) C(18) 2.322(5) yes
Cr(1) C(19) 2.297(6) yes
Cr(1) C(20) 2.318(6) yes
Cr(1) C(21) 2.338(7) yes
Cr(1) C(22) 2.330(6) yes
Cr(1) C(23) 2.305(7) yes
Si(1) N(1) 1.726(3) yes
Si(1) C(8) 1.855(4) yes
Si(1) C(9) 1.858(5) yes
Si(1) C(10) 1.842(4) yes
Si(2) N(2) 1.738(2) yes
Si(2) C(11) 1.855(4) yes
Si(2) C(12) 1.857(5) yes
Si(2) C(13) 1.860(5) yes
N(1) C(1) 1.332(4) yes
N(2) C(1) 1.332(4) yes
C(1) C(2) 1.498(4) yes
C(2) C(3) 1.378(4) yes
C(2) C(7) 1.375(5) yes
C(3) C(4) 1.378(6) yes
C(3) H(1) 0.98 no
C(4) C(5) 1.358(7) yes
C(4) H(2) 0.98 no
C(5) C(6) 1.371(7) yes
C(5) H(3) 0.98 no
C(6) C(7) 1.370(5) yes
C(6) H(4) 0.98 no
C(7) H(5) 0.98 no
C(8) H(6) 0.98 no
C(8) H(7) 0.98 no
C(8) H(8) 0.98 no
C(9) H(9) 0.98 no
C(9) H(10) 0.98 no
C(9) H(11) 0.98 no
C(10) H(12) 0.98 no
C(10) H(13) 0.98 no
C(10) H(14) 0.98 no
C(11) H(15) 0.98 no
C(11) H(16) 0.98 no
C(11) H(17) 0.98 no
C(12) H(18) 0.98 no
C(12) H(19) 0.98 no
C(12) H(20) 0.98 no
C(13) H(21) 0.98 no
C(13) H(22) 0.98 no
C(13) H(23) 0.98 no
C(14) C(15) 1.400(9) yes
C(14) C(18) 1.400(9) yes
C(14) H(24) 0.95(1) no
C(14) C(19) 0.65(1) yes
C(14) C(23) 0.84(1) yes
C(14) H(29) 1.273(9) no
C(15) C(16) 1.400(9) yes
C(15) H(25) 0.95(1) no
C(15) C(19) 0.83(1) yes
C(15) C(20) 0.618(9) yes
C(15) C(21) 1.814(8) yes
C(15) H(30) 1.30(1) no
C(16) C(17) 1.400(8) yes
C(16) H(26) 0.950(8) no
C(16) C(20) 0.91(1) yes
C(16) C(21) 0.528(9) yes
C(16) C(22) 1.754(9) yes
C(16) H(31) 1.23(1) no
C(17) C(18) 1.400(8) yes
C(17) H(27) 0.950(6) no
C(17) C(21) 0.962(9) yes
C(17) C(22) 0.52(1) yes
C(17) C(23) 1.798(9) yes
C(17) H(32) 1.16(1) no
C(18) H(28) 0.950(9) no
C(18) C(22) 0.923(9) yes
C(18) C(23) 0.60(1) yes
C(18) H(33) 1.18(1) no
C(19) C(20) 1.40(1) yes
C(19) C(23) 1.40(1) yes
C(19) H(29) 0.950(9) no
C(20) C(21) 1.40(1) yes
C(20) H(30) 0.95(1) no
C(21) C(22) 1.40(1) yes
C(21) H(31) 0.95(1) no
C(22) C(23) 1.40(1) yes
C(22) H(32) 0.95(1) no
C(23) H(33) 0.950(8) no

loop_
_geom_torsion_atom_site_label_1
_geom_torsion_atom_site_label_2
_geom_torsion_atom_site_label_3
_geom_torsion_atom_site_label_4
_geom_torsion
_geom_torsion_publ_flag
Cr(1) N(1) Si(1) C(8) -24.4(3) no
Cr(1) N(1) Si(1) C(9) 92.4(3) no
Cr(1) N(1) Si(1) C(10) -142.6(2) no
Cr(1) N(1) C(1) N(2) -0.5(3) no
Cr(1) N(1) C(1) C(2) 179.8(3) no
Cr(1) N(2) Si(2) C(11) -140.3(2) no
Cr(1) N(2) Si(2) C(12) 95.3(3) no
Cr(1) N(2) Si(2) C(13) -22.4(3) no
Cr(1) N(2) C(1) N(1) 0.5(3) no
Cr(1) N(2) C(1) C(2) -179.8(3) no
Cr(1) C(15) C(14) C(18) 63.4(4) no
Cr(1) C(15) C(14) C(19) -102(2) no
Cr(1) C(15) C(14) C(23) 64.1(8) no
Cr(1) C(15) C(16) C(17) -64.1(4) no
Cr(1) C(15) C(16) C(20) 104(2) no
Cr(1) C(15) C(16) C(21) -65(2) no
Cr(1) C(15) C(16) C(22) -65.7(3) no
Cr(1) C(15) C(19) C(14) 74(2) no
Cr(1) C(15) C(19) C(20) 40(2) no
Cr(1) C(15) C(19) C(23) 65.2(7) no
Cr(1) C(15) C(20) C(16) -69(1) no
Cr(1) C(15) C(20) C(19) -39(2) no
Cr(1) C(15) C(20) C(21) -65.8(8) no
Cr(1) C(15) C(21) C(16) 111(2) no
Cr(1) C(15) C(21) C(17) -67.6(6) no
Cr(1) C(15) C(21) C(20) 103(1) no
Cr(1) C(15) C(21) C(22) -69.9(4) no
Cr(1) C(16) C(15) C(14) 64.1(4) no
Cr(1) C(16) C(15) C(19) 58.9(9) no
Cr(1) C(16) C(15) C(20) -104(2) no
Cr(1) C(16) C(15) C(21) 65(2) no
Cr(1) C(16) C(17) C(18) -64.9(4) no
Cr(1) C(16) C(17) C(21) 117(2) no
Cr(1) C(16) C(17) C(22) -72(1) no
Cr(1) C(16) C(17) C(23) -65.2(3) no
Cr(1) C(16) C(20) C(15) 71(1) no
Cr(1) C(16) C(20) C(19) 62.1(6) no
Cr(1) C(16) C(20) C(21) 54(3) no
Cr(1) C(16) C(21) C(15) -61(1) no
Cr(1) C(16) C(21) C(17) -58(2) no
Cr(1) C(16) C(21) C(20) -53(3) no
Cr(1) C(16) C(21) C(22) -61(1) no
Cr(1) C(16) C(22) C(17) 103(2) no
Cr(1) C(16) C(22) C(18) -65.9(6) no
Cr(1) C(16) C(22) C(21) 109(1) no
Cr(1) C(16) C(22) C(23) -68.2(4) no
Cr(1) C(17) C(16) C(15) 64.9(4) no
Cr(1) C(17) C(16) C(20) 60.1(8) no
Cr(1) C(17) C(16) C(21) -117(2) no
Cr(1) C(17) C(16) C(22) 72(1) no
Cr(1) C(17) C(18) C(14) -64.9(4) no
Cr(1) C(17) C(18) C(22) 133(3) no
Cr(1) C(17) C(18) C(23) -66(1) no
Cr(1) C(17) C(21) C(15) 61.3(4) no
Cr(1) C(17) C(21) C(16) 60(2) no
Cr(1) C(17) C(21) C(20) 58.1(7) no
Cr(1) C(17) C(21) C(22) 71(2) no
Cr(1) C(17) C(22) C(16) -66(1) no
Cr(1) C(17) C(22) C(18) -44(3) no
Cr(1) C(17) C(22) C(21) -69(2) no
Cr(1) C(17) C(22) C(23) -54(1) no
Cr(1) C(17) C(23) C(14) -69.7(8) no
Cr(1) C(17) C(23) C(18) 109(1) no
Cr(1) C(17) C(23) C(19) -67.6(4) no
Cr(1) C(17) C(23) C(22) 119(2) no
Cr(1) C(18) C(14) C(15) -63.9(4) no
Cr(1) C(18) C(14) C(19) -57(1) no
Cr(1) C(18) C(14) C(23) 119(3) no
Cr(1) C(18) C(17) C(16) 64.9(5) no
Cr(1) C(18) C(17) C(21) 65.5(8) no
Cr(1) C(18) C(17) C(22) -133(3) no
Cr(1) C(18) C(17) C(23) 66(1) no
Cr(1) C(18) C(22) C(16) 59.6(5) no
Cr(1) C(18) C(22) C(17) 45(3) no
Cr(1) C(18) C(22) C(21) 58.1(7) no
Cr(1) C(18) C(22) C(23) 67(1) no
Cr(1) C(18) C(23) C(14) -58(3) no
Cr(1) C(18) C(23) C(17) -61.4(8) no
Cr(1) C(18) C(23) C(19) -56(1) no
Cr(1) C(18) C(23) C(22) -66(1) no
Cr(1) C(19) C(14) C(15) 72(2) no
Cr(1) C(19) C(14) C(18) 55(1) no
Cr(1) C(19) C(14) C(23) 53(2) no
Cr(1) C(19) C(15) C(14) -74(2) no
Cr(1) C(19) C(15) C(16) -56.6(7) no
Cr(1) C(19) C(15) C(20) -40(2) no
Cr(1) C(19) C(15) C(21) -58.1(5) no
Cr(1) C(19) C(20) C(15) 138(2) no
Cr(1) C(19) C(20) C(16) -66.1(7) no
Cr(1) C(19) C(20) C(21) -64.7(5) no
Cr(1) C(19) C(23) C(14) -123(2) no
Cr(1) C(19) C(23) C(17) 63.6(3) no
Cr(1) C(19) C(23) C(18) 60(2) no
Cr(1) C(19) C(23) C(22) 65.1(5) no
Cr(1) C(20) C(15) C(14) 53(1) no
Cr(1) C(20) C(15) C(16) 69(1) no
Cr(1) C(20) C(15) C(19) 39(2) no
Cr(1) C(20) C(15) C(21) 65.8(8) no
Cr(1) C(20) C(16) C(15) -71(1) no
Cr(1) C(20) C(16) C(17) -57.2(7) no
Cr(1) C(20) C(16) C(21) -54(3) no
Cr(1) C(20) C(16) C(22) -60.3(5) no
Cr(1) C(20) C(19) C(14) 69(1) no
Cr(1) C(20) C(19) C(15) -138(2) no
Cr(1) C(20) C(19) C(23) 64.7(5) no
Cr(1) C(20) C(21) C(15) -71(1) no
Cr(1) C(20) C(21) C(16) 124(3) no
Cr(1) C(20) C(21) C(17) -60.3(8) no
Cr(1) C(20) C(21) C(22) -63.6(5) no
Cr(1) C(21) C(15) C(14) 68.2(4) no
Cr(1) C(21) C(15) C(16) -111(2) no
Cr(1) C(21) C(15) C(19) 63.7(7) no
Cr(1) C(21) C(15) C(20) -103(1) no
Cr(1) C(21) C(16) C(15) 61(1) no
Cr(1) C(21) C(16) C(17) 58(2) no
Cr(1) C(21) C(16) C(20) 53(3) no
Cr(1) C(21) C(16) C(22) 61(1) no
Cr(1) C(21) C(17) C(16) -60(2) no
Cr(1) C(21) C(17) C(18) -62.1(7) no
Cr(1) C(21) C(17) C(22) -71(2) no
Cr(1) C(21) C(17) C(23) -62.2(4) no
Cr(1) C(21) C(20) C(15) 71(1) no
Cr(1) C(21) C(20) C(16) -124(3) no
Cr(1) C(21) C(20) C(19) 63.6(5) no
Cr(1) C(21) C(22) C(16) -66(1) no
Cr(1) C(21) C(22) C(17) 105(2) no
Cr(1) C(21) C(22) C(18) -60.4(8) no
Cr(1) C(21) C(22) C(23) -63.2(5) no
Cr(1) C(22) C(16) C(15) 70.2(3) no
Cr(1) C(22) C(16) C(17) -103(2) no
Cr(1) C(22) C(16) C(20) 66.6(7) no
Cr(1) C(22) C(16) C(21) -109(1) no
Cr(1) C(22) C(17) C(16) 66(1) no
Cr(1) C(22) C(17) C(18) 44(3) no
Cr(1) C(22) C(17) C(21) 69(2) no
Cr(1) C(22) C(17) C(23) 54(1) no
Cr(1) C(22) C(18) C(14) -64.4(6) no
Cr(1) C(22) C(18) C(17) -45(3) no
Cr(1) C(22) C(18) C(23) -67(1) no
Cr(1) C(22) C(21) C(15) 65.4(3) no
Cr(1) C(22) C(21) C(16) 66(1) no
Cr(1) C(22) C(21) C(17) -105(2) no
Cr(1) C(22) C(21) C(20) 63.2(5) no
Cr(1) C(22) C(23) C(14) -67.1(9) no
Cr(1) C(22) C(23) C(17) -57(2) no
Cr(1) C(22) C(23) C(18) 109(2) no
Cr(1) C(22) C(23) C(19) -64.2(5) no
Cr(1) C(23) C(14) C(15) -61.6(6) no
Cr(1) C(23) C(14) C(18) -58(3) no
Cr(1) C(23) C(14) C(19) -54(2) no
Cr(1) C(23) C(17) C(16) 70.5(4) no
Cr(1) C(23) C(17) C(18) -109(1) no
Cr(1) C(23) C(17) C(21) 71.1(6) no
Cr(1) C(23) C(17) C(22) -119(2) no
Cr(1) C(23) C(18) C(14) 58(3) no
Cr(1) C(23) C(18) C(17) 61.4(8) no
Cr(1) C(23) C(18) C(22) 66(1) no
Cr(1) C(23) C(19) C(14) 123(2) no
Cr(1) C(23) C(19) C(15) -70.6(8) no
Cr(1) C(23) C(19) C(20) -65.1(4) no
Cr(1) C(23) C(22) C(16) 64.8(3) no
Cr(1) C(23) C(22) C(17) 57(2) no
Cr(1) C(23) C(22) C(18) -109(2) no
Cr(1) C(23) C(22) C(21) 64.2(5) no
Si(1) N(1) Cr(1) N(2) 176.1(2) no
Si(1) N(1) Cr(1) C(15) -63.3(7) no
Si(1) N(1) Cr(1) C(16) 53.5(4) no
Si(1) N(1) Cr(1) C(17) 25.5(3) no
Si(1) N(1) Cr(1) C(18) -13.5(3) no
Si(1) N(1) Cr(1) C(19) -62.6(4) no
Si(1) N(1) Cr(1) C(20) 45(2) no
Si(1) N(1) Cr(1) C(21) 46.8(4) no
Si(1) N(1) Cr(1) C(22) 11.6(3) no
Si(1) N(1) Cr(1) C(23) -28.7(3) no
Si(1) N(1) C(1) N(2) -176.5(2) no
Si(1) N(1) C(1) C(2) 3.7(5) no
Si(2) N(2) Cr(1) N(1) 177.1(2) no
Si(2) N(2) Cr(1) C(15) 10.1(3) no
Si(2) N(2) Cr(1) C(16) -31.1(3) no
Si(2) N(2) Cr(1) C(17) -67.5(4) no
Si(2) N(2) Cr(1) C(18) 83(1) no
Si(2) N(2) Cr(1) C(19) 33.2(4) no
Si(2) N(2) Cr(1) C(20) -6.9(3) no
Si(2) N(2) Cr(1) C(21) -45.2(3) no
Si(2) N(2) Cr(1) C(22) -72.7(8) no
Si(2) N(2) Cr(1) C(23) 65.0(4) no
Si(2) N(2) C(1) N(1) -177.2(2) no
Si(2) N(2) C(1) C(2) 2.6(5) no
N(1) Cr(1) N(2) C(1) -0.3(2) no
N(1) Cr(1) C(15) C(14) 18.2(9) no
N(1) Cr(1) C(15) C(16) 134.6(6) no
N(1) Cr(1) C(15) C(19) 1(1) no
N(1) Cr(1) C(15) C(20) 162.6(7) no
N(1) Cr(1) C(15) C(21) 122.9(6) no
N(1) Cr(1) C(16) C(15) -159.4(3) no
N(1) Cr(1) C(16) C(17) -43.5(5) no
N(1) Cr(1) C(16) C(20) -178.2(4) no
N(1) Cr(1) C(16) C(21) -19(1) no
N(1) Cr(1) C(16) C(22) -57.8(5) no
N(1) Cr(1) C(17) C(16) 158.1(3) no
N(1) Cr(1) C(17) C(18) -86.2(3) no
N(1) Cr(1) C(17) C(21) 145.0(4) no
N(1) Cr(1) C(17) C(22) -72.7(8) no
N(1) Cr(1) C(17) C(23) -102.3(3) no
N(1) Cr(1) C(18) C(14) -131.3(3) no
N(1) Cr(1) C(18) C(17) 112.8(3) no
N(1) Cr(1) C(18) C(22) 105.1(5) no
N(1) Cr(1) C(18) C(23) -118.0(6) no
N(1) Cr(1) C(19) C(14) 37.5(9) no
N(1) Cr(1) C(19) C(15) -179.5(4) no
N(1) Cr(1) C(19) C(20) 172.2(3) no
N(1) Cr(1) C(19) C(23) 56.5(5) no
N(1) Cr(1) C(20) C(15) -125(2) no
N(1) Cr(1) C(20) C(16) 10(2) no
N(1) Cr(1) C(20) C(19) -114(2) no
N(1) Cr(1) C(20) C(21) 2(2) no
N(1) Cr(1) C(21) C(15) -162.7(2) no
N(1) Cr(1) C(21) C(16) 166.3(8) no
N(1) Cr(1) C(21) C(17) -49.4(6) no
N(1) Cr(1) C(21) C(20) -179.7(3) no
N(1) Cr(1) C(21) C(22) -63.1(4) no
N(1) Cr(1) C(22) C(16) 154.1(3) no
N(1) Cr(1) C(22) C(17) 114.3(8) no
N(1) Cr(1) C(22) C(18) -86.0(6) no
N(1) Cr(1) C(22) C(21) 139.9(3) no
N(1) Cr(1) C(22) C(23) -103.7(4) no
N(1) Cr(1) C(23) C(14) -132.9(5) no
N(1) Cr(1) C(23) C(17) 107.4(2) no
N(1) Cr(1) C(23) C(18) 68.9(6) no
N(1) Cr(1) C(23) C(19) -147.8(4) no
N(1) Cr(1) C(23) C(22) 96.4(4) no
N(1) C(1) C(2) C(3) 69.2(4) no
N(1) C(1) C(2) C(7) -109.2(4) no
N(2) Cr(1) N(1) C(1) 0.3(2) no
N(2) Cr(1) C(15) C(14) 133.0(3) no
N(2) Cr(1) C(15) C(16) -110.6(3) no
N(2) Cr(1) C(15) C(19) 115.9(5) no
N(2) Cr(1) C(15) C(20) -82.6(8) no
N(2) Cr(1) C(15) C(21) -122.3(3) no
N(2) Cr(1) C(16) C(15) 92.3(4) no
N(2) Cr(1) C(16) C(17) -151.8(3) no
N(2) Cr(1) C(16) C(20) 73.5(6) no
N(2) Cr(1) C(16) C(21) -127.6(9) no
N(2) Cr(1) C(16) C(22) -166.1(2) no
N(2) Cr(1) C(17) C(16) 56.8(4) no
N(2) Cr(1) C(17) C(18) 172.4(3) no
N(2) Cr(1) C(17) C(21) 43.6(5) no
N(2) Cr(1) C(17) C(22) -174.1(8) no
N(2) Cr(1) C(17) C(23) 156.3(3) no
N(2) Cr(1) C(18) C(14) -41(1) no
N(2) Cr(1) C(18) C(17) -156.5(8) no
N(2) Cr(1) C(18) C(22) -164.2(8) no
N(2) Cr(1) C(18) C(23) -27(1) no
N(2) Cr(1) C(19) C(14) 140.1(7) no
N(2) Cr(1) C(19) C(15) -76.9(6) no
N(2) Cr(1) C(19) C(20) -85.1(4) no
N(2) Cr(1) C(19) C(23) 159.2(3) no
N(2) Cr(1) C(20) C(15) 105.4(8) no
N(2) Cr(1) C(20) C(16) -119.2(5) no
N(2) Cr(1) C(20) C(19) 116.5(3) no
N(2) Cr(1) C(20) C(21) -127.3(3) no
N(2) Cr(1) C(21) C(15) 92.2(3) no
N(2) Cr(1) C(21) C(16) 61(1) no
N(2) Cr(1) C(21) C(17) -154.5(4) no
N(2) Cr(1) C(21) C(20) 75.2(4) no
N(2) Cr(1) C(21) C(22) -168.2(3) no
N(2) Cr(1) C(22) C(16) 50.6(8) no
N(2) Cr(1) C(22) C(17) 11(1) no
N(2) Cr(1) C(22) C(18) 170.6(5) no
N(2) Cr(1) C(22) C(21) 36.4(9) no
N(2) Cr(1) C(22) C(23) 152.8(6) no
N(2) Cr(1) C(23) C(14) -32.1(7) no
N(2) Cr(1) C(23) C(17) -151.8(3) no
N(2) Cr(1) C(23) C(18) 169.7(5) no
N(2) Cr(1) C(23) C(19) -47.0(5) no
N(2) Cr(1) C(23) C(22) -162.8(4) no
N(2) C(1) C(2) C(3) -110.5(4) no
N(2) C(1) C(2) C(7) 71.1(4) no
C(1) N(1) Cr(1) C(15) 120.9(7) no
C(1) N(1) Cr(1) C(16) -122.2(4) no
C(1) N(1) Cr(1) C(17) -150.3(2) no
C(1) N(1) Cr(1) C(18) 170.8(2) no
C(1) N(1) Cr(1) C(19) 121.6(3) no
C(1) N(1) Cr(1) C(20) -131(2) no
C(1) N(1) Cr(1) C(21) -128.9(3) no
C(1) N(1) Cr(1) C(22) -164.1(2) no
C(1) N(1) Cr(1) C(23) 155.6(3) no
C(1) N(1) Si(1) C(8) 149.8(3) no
C(1) N(1) Si(1) C(9) -93.4(3) no
C(1) N(1) Si(1) C(10) 31.6(3) no
C(1) N(2) Cr(1) C(15) -167.4(2) no
C(1) N(2) Cr(1) C(16) 151.4(3) no
C(1) N(2) Cr(1) C(17) 115.1(3) no
C(1) N(2) Cr(1) C(18) -95(1) no
C(1) N(2) Cr(1) C(19) -144.2(3) no
C(1) N(2) Cr(1) C(20) 175.7(2) no
C(1) N(2) Cr(1) C(21) 137.4(3) no
C(1) N(2) Cr(1) C(22) 109.9(7) no
C(1) N(2) Cr(1) C(23) -112.4(4) no
C(1) N(2) Si(2) C(11) 36.2(3) no
C(1) N(2) Si(2) C(12) -88.2(3) no
C(1) N(2) Si(2) C(13) 154.1(3) no
C(1) C(2) C(3) C(4) -179.3(3) no
C(1) C(2) C(7) C(6) 178.8(3) no
C(2) C(3) C(4) C(5) 1.1(7) no
C(2) C(7) C(6) C(5) 0.0(7) no
C(3) C(2) C(7) C(6) 0.4(5) no
C(3) C(4) C(5) C(6) -0.7(7) no
C(4) C(3) C(2) C(7) -0.9(5) no
C(4) C(5) C(6) C(7) 0.1(7) no
C(14) C(15) Cr(1) C(16) -116.4(5) no
C(14) C(15) Cr(1) C(17) -78.8(4) no
C(14) C(15) Cr(1) C(18) -37.2(3) no
C(14) C(15) Cr(1) C(19) 17.1(5) no
C(14) C(15) Cr(1) C(20) -144.4(9) no
C(14) C(15) Cr(1) C(21) -104.7(4) no
C(14) C(15) Cr(1) C(22) -63.9(4) no
C(14) C(15) Cr(1) C(23) -22.1(4) no
C(14) C(15) C(16) C(17) 0.0(7) no
C(14) C(15) C(16) C(20) 168(2) no
C(14) C(15) C(16) C(21) -1(2) no
C(14) C(15) C(16) C(22) -1.7(6) no
C(14) C(15) C(19) C(20) -34(4) no
C(14) C(15) C(19) C(23) -8(1) no
C(14) C(15) C(20) C(16) -16(2) no
C(14) C(15) C(20) C(19) 13(2) no
C(14) C(15) C(20) C(21) -13(2) no
C(14) C(15) C(21) C(16) 179(2) no
C(14) C(15) C(21) C(17) 0.6(7) no
C(14) C(15) C(21) C(20) 171(1) no
C(14) C(15) C(21) C(22) -1.7(5) no
C(14) C(18) Cr(1) C(15) 37.0(3) no
C(14) C(18) Cr(1) C(16) 78.4(4) no
C(14) C(18) Cr(1) C(17) 116.0(4) no
C(14) C(18) Cr(1) C(19) 14.5(4) no
C(14) C(18) Cr(1) C(20) 53.3(3) no
C(14) C(18) Cr(1) C(21) 92.7(4) no
C(14) C(18) Cr(1) C(22) 123.6(7) no
C(14) C(18) Cr(1) C(23) -13.2(6) no
C(14) C(18) C(17) C(16) 0.0(7) no
C(14) C(18) C(17) C(21) 1(1) no
C(14) C(18) C(17) C(22) 162(3) no
C(14) C(18) C(17) C(23) 1.0(9) no
C(14) C(18) C(22) C(16) -4.8(9) no
C(14) C(18) C(22) C(17) -20(3) no
C(14) C(18) C(22) C(21) -6(1) no
C(14) C(18) C(22) C(23) 2(1) no
C(14) C(18) C(23) C(17) -4(4) no
C(14) C(18) C(23) C(19) 2(2) no
C(14) C(18) C(23) C(22) -8(4) no
C(14) C(19) Cr(1) C(15) -143(1) no
C(14) C(19) Cr(1) C(16) -110.6(8) no
C(14) C(19) Cr(1) C(17) -70.5(8) no
C(14) C(19) Cr(1) C(18) -30.9(7) no
C(14) C(19) Cr(1) C(20) -134.7(9) no
C(14) C(19) Cr(1) C(21) -97.6(8) no
C(14) C(19) Cr(1) C(22) -56.4(8) no
C(14) C(19) Cr(1) C(23) -19.0(7) no
C(14) C(19) C(15) C(16) 17(2) no
C(14) C(19) C(15) C(20) 34(4) no
C(14) C(19) C(15) C(21) 15(2) no
C(14) C(19) C(20) C(15) -153(3) no
C(14) C(19) C(20) C(16) 3(2) no
C(14) C(19) C(20) C(21) 4(2) no
C(14) C(19) C(23) C(17) -173(2) no
C(14) C(19) C(23) C(18) -177(3) no
C(14) C(19) C(23) C(22) -172(2) no
C(14) C(23) Cr(1) C(15) 37.4(5) no
C(14) C(23) Cr(1) C(16) 78.7(5) no
C(14) C(23) Cr(1) C(17) 119.8(6) no
C(14) C(23) Cr(1) C(18) 158.2(9) no
C(14) C(23) Cr(1) C(19) 14.9(5) no
C(14) C(23) Cr(1) C(20) 52.5(5) no
C(14) C(23) Cr(1) C(21) 93.7(5) no
C(14) C(23) Cr(1) C(22) 130.7(7) no
C(14) C(23) C(17) C(16) 0.8(9) no
C(14) C(23) C(17) C(18) -178(2) no
C(14) C(23) C(17) C(21) 1(1) no
C(14) C(23) C(17) C(22) 171(2) no
C(14) C(23) C(18) C(17) 4(4) no
C(14) C(23) C(18) C(22) 8(4) no
C(14) C(23) C(19) C(15) 166(2) no
C(14) C(23) C(19) C(20) 172(2) no
C(14) C(23) C(22) C(16) -2(1) no
C(14) C(23) C(22) C(17) -10(2) no
C(14) C(23) C(22) C(18) -176(2) no
C(14) C(23) C(22) C(21) -3(1) no
C(15) Cr(1) C(16) C(17) 115.9(5) no
C(15) Cr(1) C(16) C(20) -18.8(5) no
C(15) Cr(1) C(16) C(21) 140(1) no
C(15) Cr(1) C(16) C(22) 101.6(4) no
C(15) Cr(1) C(17) C(16) -37.3(4) no
C(15) Cr(1) C(17) C(18) 78.4(4) no
C(15) Cr(1) C(17) C(21) -50.5(5) no
C(15) Cr(1) C(17) C(22) 91.9(8) no
C(15) Cr(1) C(17) C(23) 62.3(3) no
C(15) Cr(1) C(18) C(17) -79.0(3) no
C(15) Cr(1) C(18) C(22) -86.6(6) no
C(15) Cr(1) C(18) C(23) 50.2(6) no
C(15) Cr(1) C(19) C(20) -8.3(5) no
C(15) Cr(1) C(19) C(23) -124.0(7) no
C(15) Cr(1) C(20) C(16) 135(1) no
C(15) Cr(1) C(20) C(19) 11.1(7) no
C(15) Cr(1) C(20) C(21) 127.2(9) no
C(15) Cr(1) C(21) C(16) -31.0(9) no
C(15) Cr(1) C(21) C(17) 113.3(6) no
C(15) Cr(1) C(21) C(20) -17.0(4) no
C(15) Cr(1) C(21) C(22) 99.6(4) no
C(15) Cr(1) C(22) C(16) -40.6(3) no
C(15) Cr(1) C(22) C(17) -80.4(9) no
C(15) Cr(1) C(22) C(18) 79.4(6) no
C(15) Cr(1) C(22) C(21) -54.8(4) no
C(15) Cr(1) C(22) C(23) 61.6(4) no
C(15) Cr(1) C(23) C(17) -82.3(3) no
C(15) Cr(1) C(23) C(18) -120.8(7) no
C(15) Cr(1) C(23) C(19) 22.5(4) no
C(15) Cr(1) C(23) C(22) -93.3(4) no
C(15) C(14) C(18) C(17) 0.0(7) no
C(15) C(14) C(18) C(22) 3.6(9) no
C(15) C(14) C(18) C(23) 177(3) no
C(15) C(14) C(19) C(20) 9.0(9) no
C(15) C(14) C(19) C(23) 19(3) no
C(15) C(14) C(23) C(17) -1(1) no
C(15) C(14) C(23) C(18) -3(3) no
C(15) C(14) C(23) C(19) -8(1) no
C(15) C(14) C(23) C(22) 1(1) no
C(15) C(16) Cr(1) C(17) -115.9(5) no
C(15) C(16) Cr(1) C(18) -78.3(4) no
C(15) C(16) Cr(1) C(19) -19.1(4) no
C(15) C(16) Cr(1) C(20) 18.8(5) no
C(15) C(16) Cr(1) C(21) -140(1) no
C(15) C(16) Cr(1) C(22) -101.6(4) no
C(15) C(16) Cr(1) C(23) -61.1(4) no
C(15) C(16) C(17) C(18) 0.0(7) no
C(15) C(16) C(17) C(21) -178(2) no
C(15) C(16) C(17) C(22) -7(2) no
C(15) C(16) C(17) C(23) -0.3(6) no
C(15) C(16) C(20) C(19) -9(1) no
C(15) C(16) C(20) C(21) -17(4) no
C(15) C(16) C(21) C(17) 3(3) no
C(15) C(16) C(21) C(20) 8(2) no
C(15) C(16) C(21) C(22) -1(2) no
C(15) C(16) C(22) C(17) 173(2) no
C(15) C(16) C(22) C(18) 4.2(8) no
C(15) C(16) C(22) C(21) 180(2) no
C(15) C(16) C(22) C(23) 2.0(6) no
C(15) C(19) Cr(1) C(16) 32.4(5) no
C(15) C(19) Cr(1) C(17) 72.5(6) no
C(15) C(19) Cr(1) C(18) 112.1(6) no
C(15) C(19) Cr(1) C(20) 8.3(5) no
C(15) C(19) Cr(1) C(21) 45.4(5) no
C(15) C(19) Cr(1) C(22) 86.6(6) no
C(15) C(19) Cr(1) C(23) 124.0(7) no
C(15) C(19) C(14) C(18) -18(3) no
C(15) C(19) C(14) C(23) -19(3) no
C(15) C(19) C(20) C(16) 156(3) no
C(15) C(19) C(20) C(21) 157(2) no
C(15) C(19) C(23) C(17) -7(1) no
C(15) C(19) C(23) C(18) -11(2) no
C(15) C(19) C(23) C(22) -6(1) no
C(15) C(20) Cr(1) C(16) -135(1) no
C(15) C(20) Cr(1) C(17) -104.6(8) no
C(15) C(20) Cr(1) C(18) -64.8(8) no
C(15) C(20) Cr(1) C(19) -11.1(7) no
C(15) C(20) Cr(1) C(21) -127.2(9) no
C(15) C(20) Cr(1) C(22) -90.3(8) no
C(15) C(20) Cr(1) C(23) -48.8(8) no
C(15) C(20) C(16) C(17) 14(2) no
C(15) C(20) C(16) C(21) 17(4) no
C(15) C(20) C(16) C(22) 11(2) no
C(15) C(20) C(19) C(23) -157(3) no
C(15) C(20) C(21) C(16) -165(3) no
C(15) C(20) C(21) C(17) 11(2) no
C(15) C(20) C(21) C(22) 8(1) no
C(15) C(21) Cr(1) C(16) 31.0(9) no
C(15) C(21) Cr(1) C(17) -113.3(6) no
C(15) C(21) Cr(1) C(18) -79.2(4) no
C(15) C(21) Cr(1) C(19) -20.5(3) no
C(15) C(21) Cr(1) C(20) 17.0(4) no
C(15) C(21) Cr(1) C(22) -99.6(4) no
C(15) C(21) Cr(1) C(23) -62.3(4) no
C(15) C(21) C(16) C(17) -3(3) no
C(15) C(21) C(16) C(20) -8(2) no
C(15) C(21) C(16) C(22) 1(2) no
C(15) C(21) C(17) C(16) 2(2) no
C(15) C(21) C(17) C(18) -0.7(9) no
C(15) C(21) C(17) C(22) -10(2) no
C(15) C(21) C(17) C(23) -0.8(7) no
C(15) C(21) C(20) C(16) 165(3) no
C(15) C(21) C(20) C(19) -7.8(9) no
C(15) C(21) C(22) C(16) 0(1) no
C(15) C(21) C(22) C(17) 170(2) no
C(15) C(21) C(22) C(18) 5.0(9) no
C(15) C(21) C(22) C(23) 2.2(6) no
C(16) Cr(1) C(15) C(19) -133.5(7) no
C(16) Cr(1) C(15) C(20) 28.0(7) no
C(16) Cr(1) C(15) C(21) -11.6(3) no
C(16) Cr(1) C(17) C(18) 115.7(5) no
C(16) Cr(1) C(17) C(21) -13.2(5) no
C(16) Cr(1) C(17) C(22) 129.2(9) no
C(16) Cr(1) C(17) C(23) 99.6(4) no
C(16) Cr(1) C(18) C(17) -37.6(3) no
C(16) Cr(1) C(18) C(22) -45.3(6) no
C(16) Cr(1) C(18) C(23) 91.6(6) no
C(16) Cr(1) C(19) C(20) 24.1(4) no
C(16) Cr(1) C(19) C(23) -91.6(4) no
C(16) Cr(1) C(20) C(19) -124.3(7) no
C(16) Cr(1) C(20) C(21) -8.1(5) no
C(16) Cr(1) C(21) C(17) 144(1) no
C(16) Cr(1) C(21) C(20) 13.9(9) no
C(16) Cr(1) C(21) C(22) 131(1) no
C(16) Cr(1) C(22) C(17) -39.8(8) no
C(16) Cr(1) C(22) C(18) 120.0(7) no
C(16) Cr(1) C(22) C(21) -14.2(4) no
C(16) Cr(1) C(22) C(23) 102.2(5) no
C(16) Cr(1) C(23) C(17) -41.0(3) no
C(16) Cr(1) C(23) C(18) -79.5(6) no
C(16) Cr(1) C(23) C(19) 63.8(4) no
C(16) Cr(1) C(23) C(22) -52.0(4) no
C(16) C(15) Cr(1) C(17) 37.6(3) no
C(16) C(15) Cr(1) C(18) 79.2(4) no
C(16) C(15) Cr(1) C(19) 133.5(7) no
C(16) C(15) Cr(1) C(20) -28.0(7) no
C(16) C(15) Cr(1) C(21) 11.6(3) no
C(16) C(15) Cr(1) C(22) 52.5(4) no
C(16) C(15) Cr(1) C(23) 94.3(4) no
C(16) C(15) C(14) C(18) 0.0(7) no
C(16) C(15) C(14) C(19) -165(2) no
C(16) C(15) C(14) C(23) 1(1) no
C(16) C(15) C(19) C(20) -17(2) no
C(16) C(15) C(19) C(23) 9(1) no
C(16) C(15) C(20) C(19) 30(3) no
C(16) C(15) C(20) C(21) 3.3(7) no
C(16) C(15) C(21) C(17) -178(2) no
C(16) C(15) C(21) C(20) -8(2) no
C(16) C(15) C(21) C(22) 180(2) no
C(16) C(17) Cr(1) C(18) -115.7(5) no
C(16) C(17) Cr(1) C(19) -60.5(4) no
C(16) C(17) Cr(1) C(20) -19.9(4) no
C(16) C(17) Cr(1) C(21) 13.2(5) no
C(16) C(17) Cr(1) C(22) -129.2(9) no
C(16) C(17) Cr(1) C(23) -99.6(4) no
C(16) C(17) C(18) C(22) -162(3) no
C(16) C(17) C(18) C(23) -1(1) no
C(16) C(17) C(21) C(20) -2(2) no
C(16) C(17) C(21) C(22) 11(3) no
C(16) C(17) C(22) C(18) 21(3) no
C(16) C(17) C(22) C(21) -4(1) no
C(16) C(17) C(22) C(23) 12(2) no
C(16) C(17) C(23) C(18) 179(1) no
C(16) C(17) C(23) C(19) 2.9(6) no
C(16) C(17) C(23) C(22) -170(2) no
C(16) C(20) Cr(1) C(17) 30.8(5) no
C(16) C(20) Cr(1) C(18) 70.6(5) no
C(16) C(20) Cr(1) C(19) 124.3(7) no
C(16) C(20) Cr(1) C(21) 8.1(5) no
C(16) C(20) Cr(1) C(22) 45.1(5) no
C(16) C(20) Cr(1) C(23) 86.6(6) no
C(16) C(20) C(15) C(19) -30(3) no
C(16) C(20) C(15) C(21) -3.3(7) no
C(16) C(20) C(19) C(23) -1(1) no
C(16) C(20) C(21) C(17) 176(4) no
C(16) C(20) C(21) C(22) 173(3) no
C(16) C(21) Cr(1) C(17) -144(1) no
C(16) C(21) Cr(1) C(18) -110(1) no
C(16) C(21) Cr(1) C(19) -51.4(9) no
C(16) C(21) Cr(1) C(20) -13.9(9) no
C(16) C(21) Cr(1) C(22) -131(1) no
C(16) C(21) Cr(1) C(23) -93(1) no
C(16) C(21) C(15) C(19) 174(2) no
C(16) C(21) C(15) C(20) 8(2) no
C(16) C(21) C(17) C(18) -2(2) no
C(16) C(21) C(17) C(22) -11(3) no
C(16) C(21) C(17) C(23) -2(2) no
C(16) C(21) C(20) C(19) -173(3) no
C(16) C(21) C(22) C(17) 171(3) no
C(16) C(21) C(22) C(18) 5(2) no
C(16) C(21) C(22) C(23) 3(2) no
C(16) C(22) Cr(1) C(17) 39.8(8) no
C(16) C(22) Cr(1) C(18) -120.0(7) no
C(16) C(22) Cr(1) C(19) -64.6(4) no
C(16) C(22) Cr(1) C(20) -22.9(3) no
C(16) C(22) Cr(1) C(21) 14.2(4) no
C(16) C(22) Cr(1) C(23) -102.2(5) no
C(16) C(22) C(17) C(18) -21(3) no
C(16) C(22) C(17) C(21) 4(1) no
C(16) C(22) C(17) C(23) -12(2) no
C(16) C(22) C(18) C(17) 15(2) no
C(16) C(22) C(18) C(23) -7(2) no
C(16) C(22) C(21) C(17) -171(3) no
C(16) C(22) C(21) C(20) -3(1) no
C(16) C(22) C(23) C(17) 8(2) no
C(16) C(22) C(23) C(18) 173(2) no
C(16) C(22) C(23) C(19) 0.6(6) no
C(17) Cr(1) C(15) C(19) -95.9(6) no
C(17) Cr(1) C(15) C(20) 65.6(8) no
C(17) Cr(1) C(15) C(21) 25.9(3) no
C(17) Cr(1) C(16) C(20) -134.7(7) no
C(17) Cr(1) C(16) C(21) 24.2(9) no
C(17) Cr(1) C(16) C(22) -14.3(3) no
C(17) Cr(1) C(18) C(22) -7.7(5) no
C(17) Cr(1) C(18) C(23) 129.2(7) no
C(17) Cr(1) C(19) C(20) 64.3(4) no
C(17) Cr(1) C(19) C(23) -51.4(4) no
C(17) Cr(1) C(20) C(19) -93.5(4) no
C(17) Cr(1) C(20) C(21) 22.7(4) no
C(17) Cr(1) C(21) C(20) -130.3(6) no
C(17) Cr(1) C(21) C(22) -13.7(4) no
C(17) Cr(1) C(22) C(18) 160(1) no
C(17) Cr(1) C(22) C(21) 25.6(7) no
C(17) Cr(1) C(22) C(23) 142(1) no
C(17) Cr(1) C(23) C(18) -38.5(6) no
C(17) Cr(1) C(23) C(19) 104.9(4) no
C(17) Cr(1) C(23) C(22) -11.0(4) no
C(17) C(16) Cr(1) C(18) 37.6(3) no
C(17) C(16) Cr(1) C(19) 96.8(4) no
C(17) C(16) Cr(1) C(20) 134.7(7) no
C(17) C(16) Cr(1) C(21) -24.2(9) no
C(17) C(16) Cr(1) C(22) 14.3(3) no
C(17) C(16) Cr(1) C(23) 54.8(4) no
C(17) C(16) C(15) C(19) -5(1) no
C(17) C(16) C(15) C(20) -168(2) no
C(17) C(16) C(15) C(21) 1(1) no
C(17) C(16) C(20) C(19) 5(1) no
C(17) C(16) C(20) C(21) -3(3) no
C(17) C(16) C(21) C(20) 5(4) no
C(17) C(16) C(21) C(22) -3.3(9) no
C(17) C(16) C(22) C(18) -169(2) no
C(17) C(16) C(22) C(21) 6(2) no
C(17) C(16) C(22) C(23) -171(2) no
C(17) C(18) Cr(1) C(19) -101.5(4) no
C(17) C(18) Cr(1) C(20) -62.7(3) no
C(17) C(18) Cr(1) C(21) -23.2(3) no
C(17) C(18) Cr(1) C(22) 7.7(5) no
C(17) C(18) Cr(1) C(23) -129.2(7) no
C(17) C(18) C(14) C(19) 7(1) no
C(17) C(18) C(14) C(23) -177(3) no
C(17) C(18) C(22) C(21) 13(2) no
C(17) C(18) C(22) C(23) 22(4) no
C(17) C(18) C(23) C(19) 6(2) no
C(17) C(18) C(23) C(22) -4.6(7) no
C(17) C(21) Cr(1) C(18) 34.2(4) no
C(17) C(21) Cr(1) C(19) 92.8(5) no
C(17) C(21) Cr(1) C(20) 130.3(6) no
C(17) C(21) Cr(1) C(22) 13.7(4) no
C(17) C(21) Cr(1) C(23) 51.0(5) no
C(17) C(21) C(15) C(19) -4(1) no
C(17) C(21) C(15) C(20) -170(1) no
C(17) C(21) C(16) C(20) -5(4) no
C(17) C(21) C(16) C(22) 3.3(9) no
C(17) C(21) C(20) C(19) 3(1) no
C(17) C(21) C(22) C(18) -165(3) no
C(17) C(21) C(22) C(23) -168(2) no
C(17) C(22) Cr(1) C(18) -160(1) no
C(17) C(22) Cr(1) C(19) -104.4(9) no
C(17) C(22) Cr(1) C(20) -62.7(8) no
C(17) C(22) Cr(1) C(21) -25.6(7) no
C(17) C(22) Cr(1) C(23) -142(1) no
C(17) C(22) C(16) C(20) 170(2) no
C(17) C(22) C(16) C(21) -6(2) no
C(17) C(22) C(18) C(23) -22(4) no
C(17) C(22) C(21) C(20) 168(2) no
C(17) C(22) C(23) C(18) 166(2) no
C(17) C(22) C(23) C(19) -7(2) no
C(17) C(23) Cr(1) C(18) 38.5(6) no
C(17) C(23) Cr(1) C(19) -104.9(4) no
C(17) C(23) Cr(1) C(20) -67.3(3) no
C(17) C(23) Cr(1) C(21) -26.0(3) no
C(17) C(23) Cr(1) C(22) 11.0(4) no
C(17) C(23) C(14) C(18) 2(2) no
C(17) C(23) C(14) C(19) 7(2) no
C(17) C(23) C(18) C(22) 4.6(7) no
C(17) C(23) C(19) C(20) -1.5(6) no
C(17) C(23) C(22) C(18) -166(2) no
C(17) C(23) C(22) C(21) 7(1) no
C(18) Cr(1) C(15) C(19) -54.2(6) no
C(18) Cr(1) C(15) C(20) 107.3(8) no
C(18) Cr(1) C(15) C(21) 67.6(3) no
C(18) Cr(1) C(16) C(20) -97.1(6) no
C(18) Cr(1) C(16) C(21) 61.8(9) no
C(18) Cr(1) C(16) C(22) 23.3(3) no
C(18) Cr(1) C(17) C(21) -128.8(6) no
C(18) Cr(1) C(17) C(22) 13.5(8) no
C(18) Cr(1) C(17) C(23) -16.1(4) no
C(18) Cr(1) C(19) C(20) 103.8(4) no
C(18) Cr(1) C(19) C(23) -11.9(3) no
C(18) Cr(1) C(20) C(19) -53.7(4) no
C(18) Cr(1) C(20) C(21) 62.4(4) no
C(18) Cr(1) C(21) C(20) -96.2(4) no
C(18) Cr(1) C(21) C(22) 20.4(4) no
C(18) Cr(1) C(22) C(21) -134.1(7) no
C(18) Cr(1) C(22) C(23) -17.7(5) no
C(18) Cr(1) C(23) C(19) 143.3(8) no
C(18) Cr(1) C(23) C(22) 27.5(6) no
C(18) C(14) C(15) C(19) 165(2) no
C(18) C(14) C(15) C(20) 8(2) no
C(18) C(14) C(15) C(21) -0.3(6) no
C(18) C(14) C(19) C(20) -9(2) no
C(18) C(14) C(19) C(23) 1.1(9) no
C(18) C(14) C(23) C(19) -5(4) no
C(18) C(14) C(23) C(22) 5(2) no
C(18) C(17) Cr(1) C(19) 55.2(4) no
C(18) C(17) Cr(1) C(20) 95.8(4) no
C(18) C(17) Cr(1) C(21) 128.8(6) no
C(18) C(17) Cr(1) C(22) -13.5(8) no
C(18) C(17) Cr(1) C(23) 16.1(4) no
C(18) C(17) C(16) C(20) -5(1) no
C(18) C(17) C(16) C(21) 178(2) no
C(18) C(17) C(16) C(22) 7(1) no
C(18) C(17) C(21) C(20) -4(1) no
C(18) C(17) C(21) C(22) 9(2) no
C(18) C(17) C(22) C(21) -25(4) no
C(18) C(17) C(22) C(23) -9(2) no
C(18) C(17) C(23) C(19) -176(1) no
C(18) C(17) C(23) C(22) 11(2) no
C(18) C(22) Cr(1) C(19) 55.4(6) no
C(18) C(22) Cr(1) C(20) 97.1(6) no
C(18) C(22) Cr(1) C(21) 134.1(7) no
C(18) C(22) Cr(1) C(23) 17.7(5) no
C(18) C(22) C(16) C(20) 1(1) no
C(18) C(22) C(16) C(21) -175(2) no
C(18) C(22) C(17) C(21) 25(4) no
C(18) C(22) C(17) C(23) 9(2) no
C(18) C(22) C(21) C(20) 3(1) no
C(18) C(22) C(23) C(19) -173(2) no
C(18) C(23) Cr(1) C(19) -143.3(8) no
C(18) C(23) Cr(1) C(20) -105.8(6) no
C(18) C(23) Cr(1) C(21) -64.5(6) no
C(18) C(23) Cr(1) C(22) -27.5(6) no
C(18) C(23) C(14) C(19) 5(4) no
C(18) C(23) C(17) C(21) 180(1) no
C(18) C(23) C(17) C(22) -11(2) no
C(18) C(23) C(19) C(20) -5(2) no
C(18) C(23) C(22) C(21) 173(2) no
C(19) Cr(1) C(15) C(20) 162(1) no
C(19) Cr(1) C(15) C(21) 121.8(7) no
C(19) Cr(1) C(16) C(20) -37.9(5) no
C(19) Cr(1) C(16) C(21) 121(1) no
C(19) Cr(1) C(16) C(22) 82.5(4) no
C(19) Cr(1) C(17) C(21) -73.6(5) no
C(19) Cr(1) C(17) C(22) 68.7(8) no
C(19) Cr(1) C(17) C(23) 39.1(4) no
C(19) Cr(1) C(18) C(22) -109.1(6) no
C(19) Cr(1) C(18) C(23) 27.7(6) no
C(19) Cr(1) C(20) C(21) 116.1(5) no
C(19) Cr(1) C(21) C(20) -37.5(4) no
C(19) Cr(1) C(21) C(22) 79.1(4) no
C(19) Cr(1) C(22) C(21) -78.7(4) no
C(19) Cr(1) C(22) C(23) 37.7(4) no
C(19) Cr(1) C(23) C(22) -115.8(5) no
C(19) C(14) C(15) C(20) -157(2) no
C(19) C(14) C(15) C(21) -166(2) no
C(19) C(14) C(18) C(22) 11(2) no
C(19) C(14) C(18) C(23) -176(3) no
C(19) C(14) C(23) C(22) 9(2) no
C(19) C(15) Cr(1) C(20) -162(1) no
C(19) C(15) Cr(1) C(21) -121.8(7) no
C(19) C(15) Cr(1) C(22) -81.0(6) no
C(19) C(15) Cr(1) C(23) -39.2(6) no
C(19) C(15) C(14) C(23) 166(2) no
C(19) C(15) C(16) C(20) 163(2) no
C(19) C(15) C(16) C(21) -6(2) no
C(19) C(15) C(16) C(22) -7(1) no
C(19) C(15) C(20) C(21) -26(3) no
C(19) C(15) C(21) C(20) 166(2) no
C(19) C(15) C(21) C(22) -6.2(9) no
C(19) C(20) Cr(1) C(21) -116.1(5) no
C(19) C(20) Cr(1) C(22) -79.2(4) no
C(19) C(20) Cr(1) C(23) -37.7(4) no
C(19) C(20) C(15) C(21) 26(3) no
C(19) C(20) C(16) C(21) 8(3) no
C(19) C(20) C(16) C(22) 2(1) no
C(19) C(20) C(21) C(22) 0.0(8) no
C(19) C(23) Cr(1) C(20) 37.6(4) no
C(19) C(23) Cr(1) C(21) 78.8(4) no
C(19) C(23) Cr(1) C(22) 115.8(5) no
C(19) C(23) C(17) C(21) 3.5(8) no
C(19) C(23) C(17) C(22) 173(2) no
C(19) C(23) C(18) C(22) 10(2) no
C(19) C(23) C(22) C(21) 0.0(8) no
C(20) Cr(1) C(15) C(21) -39.7(7) no
C(20) Cr(1) C(16) C(21) 159(1) no
C(20) Cr(1) C(16) C(22) 120.4(6) no
C(20) Cr(1) C(17) C(21) -33.1(5) no
C(20) Cr(1) C(17) C(22) 109.2(9) no
C(20) Cr(1) C(17) C(23) 79.7(3) no
C(20) Cr(1) C(18) C(22) -70.4(6) no
C(20) Cr(1) C(18) C(23) 66.5(6) no
C(20) Cr(1) C(19) C(23) -115.7(5) no
C(20) Cr(1) C(21) C(22) 116.6(5) no
C(20) Cr(1) C(22) C(21) -37.0(4) no
C(20) Cr(1) C(22) C(23) 79.4(4) no
C(20) Cr(1) C(23) C(22) -78.3(4) no
C(20) C(15) Cr(1) C(21) 39.7(7) no
C(20) C(15) Cr(1) C(22) 80.5(8) no
C(20) C(15) Cr(1) C(23) 122.3(9) no
C(20) C(15) C(14) C(23) 9(2) no
C(20) C(15) C(16) C(21) -169(2) no
C(20) C(15) C(16) C(22) -170(2) no
C(20) C(15) C(19) C(23) 25(3) no
C(20) C(15) C(21) C(22) -173(1) no
C(20) C(16) Cr(1) C(21) -159(1) no
C(20) C(16) Cr(1) C(22) -120.4(6) no
C(20) C(16) Cr(1) C(23) -79.9(6) no
C(20) C(16) C(15) C(21) 169(2) no
C(20) C(16) C(17) C(21) 177(2) no
C(20) C(16) C(17) C(22) -12(2) no
C(20) C(16) C(17) C(23) -5(1) no
C(20) C(16) C(21) C(22) -8(4) no
C(20) C(16) C(22) C(21) 176(2) no
C(20) C(16) C(22) C(23) -1.6(8) no
C(20) C(19) Cr(1) C(21) 37.1(4) no
C(20) C(19) Cr(1) C(22) 78.3(4) no
C(20) C(19) Cr(1) C(23) 115.7(5) no
C(20) C(19) C(14) C(23) -10(3) no
C(20) C(19) C(15) C(21) -18(2) no
C(20) C(19) C(23) C(22) 0.0(8) no
C(20) C(21) Cr(1) C(22) -116.6(5) no
C(20) C(21) Cr(1) C(23) -79.3(4) no
C(20) C(21) C(16) C(22) 8(4) no
C(20) C(21) C(17) C(22) -13(2) no
C(20) C(21) C(17) C(23) -4(1) no
C(20) C(21) C(22) C(23) 0.0(8) no
C(21) Cr(1) C(16) C(22) -38.5(9) no
C(21) Cr(1) C(17) C(22) 142(1) no
C(21) Cr(1) C(17) C(23) 112.8(5) no
C(21) Cr(1) C(18) C(22) -30.9(5) no
C(21) Cr(1) C(18) C(23) 106.0(7) no
C(21) Cr(1) C(19) C(23) -78.5(4) no
C(21) Cr(1) C(22) C(23) 116.4(5) no
C(21) Cr(1) C(23) C(22) -37.0(4) no
C(21) C(15) Cr(1) C(22) 40.8(3) no
C(21) C(15) Cr(1) C(23) 82.6(4) no
C(21) C(15) C(14) C(23) 0.4(9) no
C(21) C(15) C(16) C(22) 0(2) no
C(21) C(15) C(19) C(23) 7(1) no
C(21) C(16) Cr(1) C(22) 38.5(9) no
C(21) C(16) Cr(1) C(23) 79(1) no
C(21) C(16) C(17) C(22) 171(3) no
C(21) C(16) C(17) C(23) 178(2) no
C(21) C(16) C(22) C(23) -178(2) no
C(21) C(17) Cr(1) C(22) -142(1) no
C(21) C(17) Cr(1) C(23) -112.8(5) no
C(21) C(17) C(16) C(22) -171(3) no
C(21) C(17) C(18) C(22) -161(3) no
C(21) C(17) C(18) C(23) 0(2) no
C(21) C(17) C(22) C(23) 16(3) no
C(21) C(17) C(23) C(22) -170(2) no
C(21) C(20) Cr(1) C(22) 37.0(4) no
C(21) C(20) Cr(1) C(23) 78.4(4) no
C(21) C(20) C(16) C(22) -6(3) no
C(21) C(20) C(19) C(23) 0.0(8) no
C(21) C(22) Cr(1) C(23) -116.4(5) no
C(21) C(22) C(17) C(23) -16(3) no
C(21) C(22) C(18) C(23) -9(2) no
C(22) Cr(1) C(17) C(23) -29.6(8) no
C(22) Cr(1) C(18) C(23) 136.9(9) no
C(22) Cr(1) C(19) C(23) -37.4(4) no
C(22) C(16) Cr(1) C(23) 40.5(4) no
C(22) C(16) C(17) C(23) 7(1) no
C(22) C(17) Cr(1) C(23) 29.6(8) no
C(22) C(17) C(18) C(23) 161(3) no
C(22) C(18) Cr(1) C(23) -136.9(9) no
C(22) C(18) C(14) C(23) -173(3) no
C(22) C(18) C(17) C(23) -161(3) no
C(22) C(21) Cr(1) C(23) 37.3(4) no
C(22) C(21) C(17) C(23) 9(2) no
